data_7241214
loop_
_publ_author_name
'Chen, Chia-Jou'
'Lee, Wei-Te'
'Hu, Ji-Hong'
'Mahat Chhetri, Pradhumna'
'Chen, Jhy-Der'

_publ_section_title
;
 Structural Diversity and Modification in Ni(II) Coordination Polymers:
 Peculiar Phenomenon of Reversible Structural Transformation between 1D
 Ladder and 2D Layer
;
_journal_name_full CrystEngComm
_journal_paper_doi 10.1039/D0CE01170C
_journal_year 2020
_chemical_formula_sum 'C33 H38 N4 Ni O9'
_chemical_formula_weight 693.38
_space_group_crystal_system monoclinic
_space_group_IT_number 14
_space_group_name_Hall '-P 2yn'
_space_group_name_H-M_alt 'P 1 21/n 1'
_atom_sites_solution_hydrogens mixed
_audit_creation_method SHELXL-2014/7
_audit_update_record
;
2020-07-27 deposited with the CCDC.	2020-09-10 downloaded from the CCDC.
;
_cell_angle_alpha 90
_cell_angle_beta 113.583(2)
_cell_angle_gamma 90
_cell_formula_units_Z 4
_cell_length_a 14.5085(5)
_cell_length_b 16.3024(5)
_cell_length_c 15.6590(5)
_cell_measurement_reflns_used 6504
_cell_measurement_temperature 296(2)
_cell_measurement_theta_max 23.29
_cell_measurement_theta_min 2.47
_cell_volume 3394.4(2)
_computing_cell_refinement 'Bruker SAINT'
_computing_data_collection 'Bruker APEX2'
_computing_data_reduction 'Bruker SAINT'
_computing_molecular_graphics 'Bruker SHELXTL'
_computing_publication_material 'Bruker SHELXTL'
_computing_structure_refinement 'SHELXL-2014/7 (Sheldrick, 2014)'
_computing_structure_solution 'SHELXS-97 (Sheldrick 2008)'
_diffrn_ambient_temperature 296(2)
_diffrn_measured_fraction_theta_full 1.000
_diffrn_measured_fraction_theta_max 1.000
_diffrn_measurement_device_type 'Bruker APEX-II CCD'
_diffrn_measurement_method '\f and \w scans'
_diffrn_radiation_type MoK\a
_diffrn_radiation_wavelength 0.71073
_diffrn_reflns_av_R_equivalents 0.0760
_diffrn_reflns_av_unetI/netI 0.1136
_diffrn_reflns_Laue_measured_fraction_full 1.000
_diffrn_reflns_Laue_measured_fraction_max 1.000
_diffrn_reflns_limit_h_max 17
_diffrn_reflns_limit_h_min -17
_diffrn_reflns_limit_k_max 17
_diffrn_reflns_limit_k_min -20
_diffrn_reflns_limit_l_max 18
_diffrn_reflns_limit_l_min -19
_diffrn_reflns_number 24815
_diffrn_reflns_point_group_measured_fraction_full 1.000
_diffrn_reflns_point_group_measured_fraction_max 1.000
_diffrn_reflns_theta_full 25.242
_diffrn_reflns_theta_max 25.998
_diffrn_reflns_theta_min 1.619
_exptl_absorpt_coefficient_mu 0.630
_exptl_absorpt_correction_T_max 0.7457
_exptl_absorpt_correction_T_min 0.5584
_exptl_absorpt_correction_type multi-scan
_exptl_absorpt_process_details 'SADABS V2008/1 (Bruker AXS, 2008)'
_exptl_crystal_colour green
_exptl_crystal_density_diffrn 1.357
_exptl_crystal_description Plate
_exptl_crystal_F_000 1456
_exptl_crystal_size_max 0.300
_exptl_crystal_size_mid 0.300
_exptl_crystal_size_min 0.050
_refine_diff_density_max 0.648
_refine_diff_density_min -0.534
_refine_diff_density_rms 0.081
_refine_ls_extinction_method none
_refine_ls_goodness_of_fit_ref 1.012
_refine_ls_hydrogen_treatment constr
_refine_ls_matrix_type full
_refine_ls_number_parameters 419
_refine_ls_number_reflns 6661
_refine_ls_number_restraints 3
_refine_ls_restrained_S_all 1.011
_refine_ls_R_factor_all 0.1395
_refine_ls_R_factor_gt 0.0694
_refine_ls_shift/su_max 0.001
_refine_ls_shift/su_mean 0.000
_refine_ls_structure_factor_coef Fsqd
_refine_ls_weighting_details 'w=1/[\s^2^(Fo^2^)+(0.1049P)^2^] where P=(Fo^2^+2Fc^2^)/3'
_refine_ls_weighting_scheme calc
_refine_ls_wR_factor_gt 0.1721
_refine_ls_wR_factor_ref 0.2023
_reflns_Friedel_coverage 0.000
_reflns_number_gt 3665
_reflns_number_total 6661
_reflns_threshold_expression 'I > 2\s(I)'
_cod_data_source_file d0ce01170c2.cif
_cod_data_source_block 3
_cod_depositor_comments
;
The following automatic conversions were performed:

data item '_exptl_absorpt_correction_type' value 'multi_scan' was
changed to 'multi-scan' in accordance with the
/home/data/users/saulius/crontab/automatic-downloads/rss-feeds/RSC/lib/dictionaries/cif_core.dic
dictionary named 'cif_core.dic' version 2.4.2 last updated on
2011-04-26.

Automatic conversion script
Id: cif_fix_values 7556 2019-12-06 15:28:31Z antanas 
;
_cod_original_sg_symbol_H-M 'P 21/n'
_cod_database_code 7241214
_shelx_shelxl_version_number 2014/7
_shelx_space_group_comment
; 
The symmetry employed for this shelxl refinement is uniquely defined 
by the following loop, which should always be used as a source of 
symmetry information in preference to the above space-group names. 
They are only intended as comments. 
;
_shelx_estimated_absorpt_t_min 0.834
_shelx_estimated_absorpt_t_max 0.969

loop_
_space_group_symop_operation_xyz
'x, y, z'
'-x+1/2, y+1/2, -z+1/2'
'-x, -y, -z'
'x-1/2, -y-1/2, z-1/2'

loop_
_atom_site_label
_atom_site_type_symbol
_atom_site_fract_x
_atom_site_fract_y
_atom_site_fract_z
_atom_site_U_iso_or_equiv
_atom_site_adp_type
_atom_site_occupancy
_atom_site_site_symmetry_order
_atom_site_calc_flag
_atom_site_refinement_flags_posn
_atom_site_refinement_flags_adp
_atom_site_refinement_flags_occupancy
_atom_site_disorder_assembly
_atom_site_disorder_group
Ni Ni 0.74714(4) 0.79083(3) 0.85005(4) 0.0346(2) Uani 1 1 d . . . . .
O1 O 0.4385(4) 0.4869(3) 0.8824(5) 0.135(2) Uani 1 1 d . . . . .
O2 O 0.5950(4) 0.1084(3) 1.0806(3) 0.1071(19) Uani 1 1 d . . . . .
O3 O 0.8496(2) 0.72192(19) 0.9586(2) 0.0445(8) Uani 1 1 d . . . . .
O4 O 0.8404(2) 0.7023(2) 0.8178(2) 0.0443(8) Uani 1 1 d . . . . .
O5 O 1.1691(2) 0.65367(19) 1.2254(2) 0.0422(8) Uani 1 1 d . . . . .
O6 O 1.2726(2) 0.5621(2) 1.2064(2) 0.0539(10) Uani 1 1 d . . . . .
O7 O 0.8584(3) 0.8775(2) 0.8710(2) 0.0586(10) Uani 1 1 d D . . . .
H7C H 0.8461 0.9194 0.8177 0.070 Uiso 1 1 d R U . A .
N1 N 0.6255(3) 0.7105(2) 0.8144(3) 0.0381(9) Uani 1 1 d . . . . .
N2 N 0.5648(3) 0.4954(2) 0.8350(3) 0.0547(12) Uani 1 1 d . . . . .
H2A H 0.6117 0.4690 0.8263 0.066 Uiso 1 1 calc R U . . .
N3 N 0.6351(3) 0.0686(2) 0.9625(3) 0.0520(12) Uani 1 1 d . . . . .
H3A H 0.6429 0.0859 0.9139 0.062 Uiso 1 1 calc R U . . .
N4 N 0.6974(3) -0.1433(2) 0.9347(2) 0.0408(10) Uani 1 1 d . . . . .
C1 C 0.5325(4) 0.7410(3) 0.7706(4) 0.0515(14) Uani 1 1 d . . . . .
H1A H 0.5256 0.7971 0.7595 0.062 Uiso 1 1 calc R U . . .
C2 C 0.4480(4) 0.6945(3) 0.7417(5) 0.0661(18) Uani 1 1 d . . . . .
H2B H 0.3855 0.7184 0.7089 0.079 Uiso 1 1 calc R U . . .
C3 C 0.4554(4) 0.6115(4) 0.7613(5) 0.0748(19) Uani 1 1 d . . . . .
H3B H 0.3983 0.5787 0.7429 0.090 Uiso 1 1 calc R U . . .
C4 C 0.5498(4) 0.5788(3) 0.8089(4) 0.0462(13) Uani 1 1 d . . . . .
C5 C 0.6320(4) 0.6295(3) 0.8337(3) 0.0400(12) Uani 1 1 d . . . . .
H5A H 0.6954 0.6069 0.8655 0.048 Uiso 1 1 calc R U . . .
C6 C 0.5092(5) 0.4553(4) 0.8728(5) 0.081(2) Uani 1 1 d . . . . .
C7 C 0.5390(4) 0.3688(3) 0.9043(5) 0.0642(17) Uani 1 1 d . . . . .
C8 C 0.5791(5) 0.3155(3) 0.8623(5) 0.076(2) Uani 1 1 d . . . . .
H8A H 0.5918 0.3330 0.8115 0.091 Uiso 1 1 calc R U . . .
C9 C 0.6018(5) 0.2348(3) 0.8935(5) 0.078(2) Uani 1 1 d . . . . .
H9A H 0.6276 0.1986 0.8628 0.094 Uiso 1 1 calc R U . . .
C10 C 0.5856(4) 0.2094(3) 0.9700(4) 0.0561(15) Uani 1 1 d . . . . .
C11 C 0.5493(5) 0.2647(4) 1.0147(5) 0.084(2) Uani 1 1 d . . . . .
H11A H 0.5419 0.2491 1.0687 0.101 Uiso 1 1 calc R U . . .
C12 C 0.5237(6) 0.3430(4) 0.9808(6) 0.095(2) Uani 1 1 d . . . . .
H12A H 0.4957 0.3788 1.0102 0.114 Uiso 1 1 calc R U . . .
C13 C 0.6061(5) 0.1247(3) 1.0097(4) 0.0610(16) Uani 1 1 d . . . . .
C14 C 0.6542(4) -0.0149(3) 0.9836(3) 0.0430(12) Uani 1 1 d . . . . .
C15 C 0.6507(5) -0.0529(3) 1.0629(4) 0.0628(16) Uani 1 1 d . . . . .
H15A H 0.6350 -0.0234 1.1061 0.075 Uiso 1 1 calc R U . . .
C16 C 0.6716(5) -0.1365(3) 1.0739(4) 0.0631(17) Uani 1 1 d . . . . .
H16A H 0.6701 -0.1636 1.1255 0.076 Uiso 1 1 calc R U . . .
C17 C 0.6940(4) -0.1785(3) 1.0113(4) 0.0530(14) Uani 1 1 d . . . . .
H17A H 0.7077 -0.2342 1.0211 0.064 Uiso 1 1 calc R U . . .
C18 C 0.6784(3) -0.0628(3) 0.9227(3) 0.0395(12) Uani 1 1 d . . . . .
H18A H 0.6818 -0.0377 0.8706 0.047 Uiso 1 1 calc R U . . .
C19 C 0.8844(3) 0.6905(3) 0.9044(3) 0.0359(11) Uani 1 1 d . . . . .
C20 C 0.9799(3) 0.6418(3) 0.9431(3) 0.0361(11) Uani 1 1 d . . . . .
C21 C 1.0384(3) 0.6442(3) 1.0382(3) 0.0341(11) Uani 1 1 d . . . . .
H21A H 1.0173 0.6745 1.0774 0.041 Uiso 1 1 calc R U . . .
C22 C 1.1280(3) 0.6013(3) 1.0744(3) 0.0313(10) Uani 1 1 d . . . . .
C23 C 1.1573(3) 0.5560(3) 1.0141(3) 0.0390(12) Uani 1 1 d . . . . .
H23A H 1.2170 0.5264 1.0387 0.047 Uiso 1 1 calc R U . . .
C24 C 1.1013(3) 0.5534(3) 0.9193(3) 0.0360(11) Uani 1 1 d . . . . .
C25 C 1.0121(3) 0.5979(3) 0.8854(3) 0.0394(12) Uani 1 1 d . . . . .
H25A H 0.9731 0.5980 0.8216 0.047 Uiso 1 1 calc R U . . .
C26 C 1.1942(3) 0.6050(3) 1.1756(3) 0.0363(11) Uani 1 1 d . . . . .
C27 C 1.1392(4) 0.5078(3) 0.8538(3) 0.0468(13) Uani 1 1 d . . . . .
C28 C 1.0522(4) 0.4747(4) 0.7681(4) 0.081(2) Uani 1 1 d . . . . .
H28A H 1.0125 0.4379 0.7874 0.121 Uiso 1 1 calc R U . . .
H28B H 1.0109 0.5195 0.7339 0.121 Uiso 1 1 calc R U . . .
H28C H 1.0783 0.4460 0.7291 0.121 Uiso 1 1 calc R U . . .
C29 C 1.2054(6) 0.4344(4) 0.9025(4) 0.091(2) Uani 1 1 d . . . . .
H29A H 1.1671 0.3965 0.9222 0.137 Uiso 1 1 calc R U . . .
H29B H 1.2283 0.4075 0.8600 0.137 Uiso 1 1 calc R U . . .
H29C H 1.2624 0.4531 0.9558 0.137 Uiso 1 1 calc R U . . .
C30 C 1.2017(5) 0.5655(4) 0.8242(5) 0.0789(19) Uani 1 1 d . . . . .
H30A H 1.2563 0.5861 0.8783 0.118 Uiso 1 1 calc R U . . .
H30B H 1.2280 0.5368 0.7853 0.118 Uiso 1 1 calc R U . . .
H30C H 1.1606 0.6104 0.7901 0.118 Uiso 1 1 calc R U . . .
C31 C 0.9613(5) 0.8837(10) 0.9265(13) 0.123(9) Uani 0.65(3) 1 d D . P A 1
H31A H 0.9860 0.9355 0.9153 0.184 Uiso 0.65(3) 1 calc R U P A 1
H31B H 0.9722 0.8798 0.9910 0.184 Uiso 0.65(3) 1 calc R U P A 1
H31C H 0.9965 0.8400 0.9113 0.184 Uiso 0.65(3) 1 calc R U P A 1
C31' C 0.918(2) 0.9144(19) 0.9560(10) 0.132(13) Uiso 0.35(3) 1 d D . P A 2
H31D H 0.9636 0.9524 0.9467 0.198 Uiso 0.35(3) 1 calc R U P A 2
H31E H 0.8755 0.9432 0.9799 0.198 Uiso 0.35(3) 1 calc R U P A 2
H31F H 0.9553 0.8731 0.9997 0.198 Uiso 0.35(3) 1 calc R U P A 2
O8 O 0.7754(3) 0.5977(3) 0.6722(3) 0.0771(12) Uani 1 1 d . . . . .
H8C H 0.7988 0.6242 0.7232 0.093 Uiso 1 1 d R U . . .
C32 C 0.6772(6) 0.6207(7) 0.6182(6) 0.150(4) Uani 1 1 d . . . . .
H32A H 0.6671 0.6767 0.6315 0.225 Uiso 1 1 calc R U . . .
H32B H 0.6317 0.5859 0.6321 0.225 Uiso 1 1 calc R U . . .
H32C H 0.6649 0.6156 0.5534 0.225 Uiso 1 1 calc R U . . .
O9 O 0.2164(12) 0.7973(10) 0.7659(12) 0.388(9) Uiso 1 1 d D . . . .
H9C H 0.2760 0.8162 0.7894 0.466 Uiso 1 1 d R U . . .
C33 C 0.1695(19) 0.809(2) 0.8275(15) 0.55(2) Uiso 1 1 d D . . . .
H33A H 0.2173 0.8312 0.8852 0.828 Uiso 1 1 calc R U . . .
H33B H 0.1441 0.7581 0.8389 0.828 Uiso 1 1 calc R U . . .
H33C H 0.1149 0.8475 0.8007 0.828 Uiso 1 1 calc R U . . .

loop_
_atom_site_aniso_label
_atom_site_aniso_U_11
_atom_site_aniso_U_22
_atom_site_aniso_U_33
_atom_site_aniso_U_23
_atom_site_aniso_U_13
_atom_site_aniso_U_12
Ni 0.0395(4) 0.0305(4) 0.0300(3) 0.0033(3) 0.0101(3) 0.0039(3)
O1 0.120(4) 0.065(3) 0.286(7) 0.071(4) 0.149(5) 0.047(3)
O2 0.225(6) 0.049(3) 0.102(4) 0.022(2) 0.123(4) 0.032(3)
O3 0.050(2) 0.046(2) 0.0356(18) 0.0038(15) 0.0149(17) 0.0191(16)
O4 0.044(2) 0.053(2) 0.0274(18) -0.0023(15) 0.0045(16) 0.0083(16)
O5 0.0387(19) 0.046(2) 0.0350(18) -0.0145(16) 0.0079(15) 0.0064(16)
O6 0.050(2) 0.063(3) 0.037(2) -0.0082(17) 0.0065(18) 0.0225(19)
O7 0.048(2) 0.065(3) 0.047(2) 0.0062(19) 0.0022(19) -0.0165(18)
N1 0.040(2) 0.034(2) 0.040(2) 0.0094(19) 0.015(2) 0.0068(19)
N2 0.060(3) 0.021(2) 0.097(4) 0.010(2) 0.045(3) 0.004(2)
N3 0.091(3) 0.027(2) 0.049(3) 0.006(2) 0.040(3) 0.012(2)
N4 0.053(3) 0.027(2) 0.036(2) 0.0040(18) 0.012(2) 0.0088(19)
C1 0.058(4) 0.033(3) 0.064(4) 0.014(3) 0.025(3) 0.007(3)
C2 0.039(3) 0.044(4) 0.101(5) 0.023(3) 0.013(3) 0.009(3)
C3 0.044(4) 0.051(4) 0.119(6) 0.017(4) 0.022(4) -0.008(3)
C4 0.049(3) 0.028(3) 0.064(3) 0.007(2) 0.026(3) 0.007(2)
C5 0.043(3) 0.030(3) 0.047(3) 0.003(2) 0.019(3) 0.008(2)
C6 0.075(4) 0.037(4) 0.158(7) 0.025(4) 0.073(5) 0.014(3)
C7 0.065(4) 0.033(3) 0.113(5) 0.018(3) 0.056(4) 0.010(3)
C8 0.110(5) 0.039(3) 0.110(5) 0.019(3) 0.075(5) 0.018(3)
C9 0.123(6) 0.037(3) 0.099(5) 0.018(3) 0.071(5) 0.025(4)
C10 0.081(4) 0.031(3) 0.073(4) 0.006(3) 0.049(3) 0.009(3)
C11 0.145(6) 0.037(4) 0.104(5) 0.005(4) 0.084(5) 0.011(4)
C12 0.140(6) 0.037(4) 0.148(7) 0.002(4) 0.100(6) 0.014(4)
C13 0.093(5) 0.036(3) 0.068(4) 0.004(3) 0.046(4) 0.009(3)
C14 0.065(3) 0.027(3) 0.040(3) 0.009(2) 0.024(3) 0.007(2)
C15 0.113(5) 0.042(3) 0.052(3) 0.009(3) 0.052(4) 0.018(3)
C16 0.121(5) 0.037(3) 0.049(3) 0.018(3) 0.053(4) 0.020(3)
C17 0.087(4) 0.031(3) 0.048(3) 0.014(3) 0.035(3) 0.008(3)
C18 0.055(3) 0.033(3) 0.031(3) 0.008(2) 0.018(2) 0.008(2)
C19 0.042(3) 0.030(3) 0.035(3) -0.002(2) 0.015(2) 0.004(2)
C20 0.031(3) 0.038(3) 0.039(3) 0.004(2) 0.013(2) 0.002(2)
C21 0.036(3) 0.034(3) 0.030(3) -0.005(2) 0.011(2) 0.002(2)
C22 0.034(3) 0.029(3) 0.029(2) -0.004(2) 0.010(2) 0.001(2)
C23 0.038(3) 0.040(3) 0.041(3) 0.001(2) 0.017(2) 0.008(2)
C24 0.044(3) 0.034(3) 0.034(3) -0.003(2) 0.020(2) 0.001(2)
C25 0.041(3) 0.043(3) 0.032(3) -0.005(2) 0.013(2) 0.005(2)
C26 0.029(3) 0.043(3) 0.037(3) -0.003(2) 0.013(2) 0.002(2)
C27 0.054(3) 0.056(3) 0.038(3) -0.004(3) 0.026(3) 0.010(3)
C28 0.065(4) 0.106(5) 0.075(4) -0.057(4) 0.033(4) -0.016(4)
C29 0.146(6) 0.074(5) 0.075(4) 0.011(4) 0.067(5) 0.062(4)
C30 0.100(5) 0.080(5) 0.087(5) -0.014(4) 0.069(4) -0.008(4)
C31 0.096(11) 0.090(11) 0.113(12) 0.022(9) -0.031(9) -0.044(8)
O8 0.093(3) 0.077(3) 0.064(3) -0.029(2) 0.033(3) -0.011(2)
C32 0.083(6) 0.259(13) 0.081(6) -0.063(7) 0.005(5) -0.021(7)

loop_
_atom_type_symbol
_atom_type_description
_atom_type_scat_dispersion_real
_atom_type_scat_dispersion_imag
_atom_type_scat_source
C C 0.0033 0.0016 'International Tables Vol C Tables 4.2.6.8 and 6.1.1.4'
H H 0.0000 0.0000 'International Tables Vol C Tables 4.2.6.8 and 6.1.1.4'
N N 0.0061 0.0033 'International Tables Vol C Tables 4.2.6.8 and 6.1.1.4'
O O 0.0106 0.0060 'International Tables Vol C Tables 4.2.6.8 and 6.1.1.4'
Ni Ni 0.3393 1.1124 'International Tables Vol C Tables 4.2.6.8 and 6.1.1.4'

loop_
_geom_angle_atom_site_label_1
_geom_angle_atom_site_label_2
_geom_angle_atom_site_label_3
_geom_angle
_geom_angle_site_symmetry_1
_geom_angle_site_symmetry_3
_geom_angle_publ_flag
O5 Ni N4 100.52(14) 4_575 1_565 ?
O5 Ni O7 87.01(13) 4_575 . ?
N4 Ni O7 89.63(15) 1_565 . ?
O5 Ni O3 164.55(13) 4_575 . ?
N4 Ni O3 94.36(13) 1_565 . ?
O7 Ni O3 88.98(13) . . ?
O5 Ni N1 86.31(13) 4_575 . ?
N4 Ni N1 91.33(15) 1_565 . ?
O7 Ni N1 173.32(14) . . ?
O3 Ni N1 97.54(14) . . ?
O5 Ni O4 103.41(12) 4_575 . ?
N4 Ni O4 155.85(13) 1_565 . ?
O7 Ni O4 88.38(14) . . ?
O3 Ni O4 61.54(12) . . ?
N1 Ni O4 93.42(14) . . ?
O5 Ni C19 133.83(14) 4_575 . ?
N4 Ni C19 124.95(15) 1_565 . ?
O7 Ni C19 85.80(15) . . ?
O3 Ni C19 30.84(13) . . ?
N1 Ni C19 99.04(15) . . ?
O4 Ni C19 30.91(13) . . ?
C19 O3 Ni 91.0(3) . . ?
C19 O4 Ni 86.9(3) . . ?
C26 O5 Ni 133.1(3) . 4_676 ?
C31 O7 Ni 135.9(5) . . ?
C31' O7 Ni 126.1(13) . . ?
C31 O7 H7C 104.4 . . ?
C31' O7 H7C 108.9 . . ?
Ni O7 H7C 116.8 . . ?
C1 N1 C5 116.2(4) . . ?
C1 N1 Ni 118.4(3) . . ?
C5 N1 Ni 125.4(3) . . ?
C6 N2 C4 123.0(4) . . ?
C6 N2 H2A 118.5 . . ?
C4 N2 H2A 118.5 . . ?
C13 N3 C14 127.3(4) . . ?
C13 N3 H3A 116.4 . . ?
C14 N3 H3A 116.4 . . ?
C18 N4 C17 117.5(4) . . ?
C18 N4 Ni 122.0(3) . 1_545 ?
C17 N4 Ni 120.1(3) . 1_545 ?
N1 C1 C2 123.7(5) . . ?
N1 C1 H1A 118.1 . . ?
C2 C1 H1A 118.1 . . ?
C1 C2 C3 119.6(5) . . ?
C1 C2 H2B 120.2 . . ?
C3 C2 H2B 120.2 . . ?
C4 C3 C2 118.1(5) . . ?
C4 C3 H3B 121.0 . . ?
C2 C3 H3B 121.0 . . ?
C5 C4 C3 118.8(5) . . ?
C5 C4 N2 118.8(4) . . ?
C3 C4 N2 122.3(5) . . ?
N1 C5 C4 123.5(4) . . ?
N1 C5 H5A 118.3 . . ?
C4 C5 H5A 118.3 . . ?
O1 C6 N2 122.4(5) . . ?
O1 C6 C7 120.4(5) . . ?
N2 C6 C7 117.2(5) . . ?
C8 C7 C12 118.8(5) . . ?
C8 C7 C6 124.5(6) . . ?
C12 C7 C6 116.8(6) . . ?
C7 C8 C9 121.4(6) . . ?
C7 C8 H8A 119.3 . . ?
C9 C8 H8A 119.3 . . ?
C10 C9 C8 119.4(6) . . ?
C10 C9 H9A 120.3 . . ?
C8 C9 H9A 120.3 . . ?
C11 C10 C9 118.8(5) . . ?
C11 C10 C13 116.7(5) . . ?
C9 C10 C13 124.5(5) . . ?
C10 C11 C12 121.0(6) . . ?
C10 C11 H11A 119.5 . . ?
C12 C11 H11A 119.5 . . ?
C7 C12 C11 120.5(6) . . ?
C7 C12 H12A 119.7 . . ?
C11 C12 H12A 119.7 . . ?
O2 C13 N3 122.7(5) . . ?
O2 C13 C10 120.4(5) . . ?
N3 C13 C10 116.9(5) . . ?
C18 C14 N3 117.8(4) . . ?
C18 C14 C15 118.0(4) . . ?
N3 C14 C15 124.2(4) . . ?
C16 C15 C14 117.2(5) . . ?
C16 C15 H15A 121.4 . . ?
C14 C15 H15A 121.4 . . ?
C17 C16 C15 121.1(5) . . ?
C17 C16 H16A 119.5 . . ?
C15 C16 H16A 119.5 . . ?
C16 C17 N4 122.7(5) . . ?
C16 C17 H17A 118.6 . . ?
N4 C17 H17A 118.6 . . ?
N4 C18 C14 123.5(4) . . ?
N4 C18 H18A 118.3 . . ?
C14 C18 H18A 118.3 . . ?
O3 C19 O4 119.7(4) . . ?
O3 C19 C20 119.9(4) . . ?
O4 C19 C20 120.3(4) . . ?
O3 C19 Ni 58.2(2) . . ?
O4 C19 Ni 62.2(2) . . ?
C20 C19 Ni 170.2(3) . . ?
C25 C20 C21 119.8(4) . . ?
C25 C20 C19 120.9(4) . . ?
C21 C20 C19 119.2(4) . . ?
C22 C21 C20 119.8(4) . . ?
C22 C21 H21A 120.1 . . ?
C20 C21 H21A 120.1 . . ?
C21 C22 C23 118.8(4) . . ?
C21 C22 C26 121.0(4) . . ?
C23 C22 C26 120.2(4) . . ?
C24 C23 C22 122.6(4) . . ?
C24 C23 H23A 118.7 . . ?
C22 C23 H23A 118.7 . . ?
C23 C24 C25 116.9(4) . . ?
C23 C24 C27 121.4(4) . . ?
C25 C24 C27 121.7(4) . . ?
C20 C25 C24 122.1(4) . . ?
C20 C25 H25A 119.0 . . ?
C24 C25 H25A 119.0 . . ?
O6 C26 O5 123.6(4) . . ?
O6 C26 C22 119.0(4) . . ?
O5 C26 C22 117.4(4) . . ?
C30 C27 C28 109.8(5) . . ?
C30 C27 C29 107.9(5) . . ?
C28 C27 C29 107.2(5) . . ?
C30 C27 C24 108.9(4) . . ?
C28 C27 C24 111.5(4) . . ?
C29 C27 C24 111.5(4) . . ?
C27 C28 H28A 109.5 . . ?
C27 C28 H28B 109.5 . . ?
H28A C28 H28B 109.5 . . ?
C27 C28 H28C 109.5 . . ?
H28A C28 H28C 109.5 . . ?
H28B C28 H28C 109.5 . . ?
C27 C29 H29A 109.5 . . ?
C27 C29 H29B 109.5 . . ?
H29A C29 H29B 109.5 . . ?
C27 C29 H29C 109.5 . . ?
H29A C29 H29C 109.5 . . ?
H29B C29 H29C 109.5 . . ?
C27 C30 H30A 109.5 . . ?
C27 C30 H30B 109.5 . . ?
H30A C30 H30B 109.5 . . ?
C27 C30 H30C 109.5 . . ?
H30A C30 H30C 109.5 . . ?
H30B C30 H30C 109.5 . . ?
O7 C31 H31A 109.5 . . ?
O7 C31 H31B 109.5 . . ?
H31A C31 H31B 109.5 . . ?
O7 C31 H31C 109.5 . . ?
H31A C31 H31C 109.5 . . ?
H31B C31 H31C 109.5 . . ?
O7 C31' H31D 109.5 . . ?
O7 C31' H31E 109.5 . . ?
H31D C31' H31E 109.5 . . ?
O7 C31' H31F 109.5 . . ?
H31D C31' H31F 109.5 . . ?
H31E C31' H31F 109.5 . . ?
C32 O8 H8C 111.3 . . ?
O8 C32 H32A 109.5 . . ?
O8 C32 H32B 109.5 . . ?
H32A C32 H32B 109.5 . . ?
O8 C32 H32C 109.5 . . ?
H32A C32 H32C 109.5 . . ?
H32B C32 H32C 109.5 . . ?
C33 O9 H9C 109.9 . . ?
O9 C33 H33A 109.5 . . ?
O9 C33 H33B 109.5 . . ?
H33A C33 H33B 109.5 . . ?
O9 C33 H33C 109.5 . . ?
H33A C33 H33C 109.5 . . ?
H33B C33 H33C 109.5 . . ?

loop_
_geom_bond_atom_site_label_1
_geom_bond_atom_site_label_2
_geom_bond_distance
_geom_bond_site_symmetry_2
_geom_bond_publ_flag
Ni O5 2.035(3) 4_575 ?
Ni N4 2.047(4) 1_565 ?
Ni O7 2.070(3) . ?
Ni O3 2.083(3) . ?
Ni N1 2.086(4) . ?
Ni O4 2.171(3) . ?
Ni C19 2.451(5) . ?
O1 C6 1.211(7) . ?
O2 C13 1.212(6) . ?
O3 C19 1.257(5) . ?
O4 C19 1.261(5) . ?
O5 C26 1.263(5) . ?
O5 Ni 2.035(3) 4_676 ?
O6 C26 1.256(5) . ?
O7 C31 1.3996(11) . ?
O7 C31' 1.3999(11) . ?
O7 H7C 1.0377 . ?
N1 C1 1.341(6) . ?
N1 C5 1.349(5) . ?
N2 C6 1.346(7) . ?
N2 C4 1.412(6) . ?
N2 H2A 0.8600 . ?
N3 C13 1.346(6) . ?
N3 C14 1.402(5) . ?
N3 H3A 0.8600 . ?
N4 C18 1.340(5) . ?
N4 C17 1.349(6) . ?
N4 Ni 2.047(4) 1_545 ?
C1 C2 1.355(7) . ?
C1 H1A 0.9300 . ?
C2 C3 1.383(7) . ?
C2 H2B 0.9300 . ?
C3 C4 1.378(7) . ?
C3 H3B 0.9300 . ?
C4 C5 1.373(6) . ?
C5 H5A 0.9300 . ?
C6 C7 1.500(7) . ?
C7 C8 1.354(8) . ?
C7 C12 1.368(8) . ?
C8 C9 1.396(7) . ?
C8 H8A 0.9300 . ?
C9 C10 1.374(8) . ?
C9 H9A 0.9300 . ?
C10 C11 1.369(7) . ?
C10 C13 1.494(7) . ?
C11 C12 1.375(8) . ?
C11 H11A 0.9300 . ?
C12 H12A 0.9300 . ?
C14 C18 1.382(6) . ?
C14 C15 1.407(6) . ?
C15 C16 1.392(7) . ?
C15 H15A 0.9300 . ?
C16 C17 1.336(7) . ?
C16 H16A 0.9300 . ?
C17 H17A 0.9300 . ?
C18 H18A 0.9300 . ?
C19 C20 1.498(6) . ?
C20 C25 1.373(6) . ?
C20 C21 1.389(6) . ?
C21 C22 1.383(6) . ?
C21 H21A 0.9300 . ?
C22 C23 1.392(6) . ?
C22 C26 1.490(6) . ?
C23 C24 1.379(6) . ?
C23 H23A 0.9300 . ?
C24 C25 1.391(6) . ?
C24 C27 1.535(6) . ?
C25 H25A 0.9300 . ?
C27 C30 1.503(7) . ?
C27 C28 1.527(7) . ?
C27 C29 1.533(7) . ?
C28 H28A 0.9600 . ?
C28 H28B 0.9600 . ?
C28 H28C 0.9600 . ?
C29 H29A 0.9600 . ?
C29 H29B 0.9600 . ?
C29 H29C 0.9600 . ?
C30 H30A 0.9600 . ?
C30 H30B 0.9600 . ?
C30 H30C 0.9600 . ?
C31 H31A 0.9600 . ?
C31 H31B 0.9600 . ?
C31 H31C 0.9600 . ?
C31' H31D 0.9600 . ?
C31' H31E 0.9600 . ?
C31' H31F 0.9600 . ?
O8 C32 1.386(8) . ?
O8 H8C 0.8501 . ?
C32 H32A 0.9600 . ?
C32 H32B 0.9600 . ?
C32 H32C 0.9600 . ?
O9 C33 1.4004(10) . ?
O9 H9C 0.8501 . ?
C33 H33A 0.9600 . ?
C33 H33B 0.9600 . ?
C33 H33C 0.9600 . ?
